data_4307897
loop_
_publ_author_name
'Christian Lorber'
'Robert Choukroun'
'Laure Vendier'

_publ_contact_author
;
Christian Lorber
;
_publ_contact_author_address
;
Laboratoire de Chimie de Coordination
205 Route de Narbonne
31077 Toulouse Cedex 04
;
_publ_contact_author_email lorber@lcc-toulouse.fr
_publ_section_title
;
Reaction of p-Toluenesulfonylamide and M(NMe2)4 (M = Ti, V): Generation of
Electron-Deficient Imido Complexes of Early Transition Metals
;
_journal_name_full 'Inorganic Chemistry'
_journal_page_first 3192
_journal_page_last 3202
_journal_paper_doi 10.1021/ic062404j
_journal_volume 46
_journal_year 2007
_chemical_compound_source
;
?
;
_chemical_formula_moiety ' C20 H35 Cl4 N5 O4 S2 Ti2 '
_chemical_formula_sum 'C20 H35 Cl4 N5 O4 S2 Ti2'
_chemical_formula_weight 711.27
_space_group_IT_number 15
_symmetry_cell_setting monoclinic
_symmetry_space_group_name_Hall '-C 2yc'
_symmetry_space_group_name_H-M 'C 1 2/c 1'
_cell_angle_alpha 90
_cell_angle_beta 128.659(5)
_cell_angle_gamma 90
_cell_formula_units_Z 4
_cell_length_a 22.6523(17)
_cell_length_b 11.4504(8)
_cell_length_c 15.3571(11)
_cell_measurement_reflns_used 4360
_cell_measurement_temperature 180
_cell_measurement_theta_max 32
_cell_measurement_theta_min 3
_cell_volume 3110.5(4)
_computing_cell_refinement
; 
 CrysAlis RED, (Oxford Diffraction, 2002) 
;
_computing_data_collection
; 
 Xcalibur, (Oxford Diffraction, 2002) 
;
_computing_data_reduction
; 
 CrysAlis RED, (Oxford Diffraction, 2002) 
;
_computing_structure_solution
; 
 SIR92 (Altomare et al, 1994) 
;
_diffrn_ambient_temperature 180
_diffrn_measured_fraction_theta_full 0.995
_diffrn_measured_fraction_theta_max 0.995
_diffrn_measurement_device_type
; 
Oxford Diffraction XCALIBUR 
;
_diffrn_measurement_method '\f & \w scans'
_diffrn_radiation_monochromator graphite
_diffrn_radiation_type 'Mo K\a'
_diffrn_radiation_wavelength 0.71073
_diffrn_reflns_av_R_equivalents 0.02
_diffrn_reflns_limit_h_max 33
_diffrn_reflns_limit_h_min -32
_diffrn_reflns_limit_k_max 16
_diffrn_reflns_limit_k_min -15
_diffrn_reflns_limit_l_max 22
_diffrn_reflns_limit_l_min -22
_diffrn_reflns_number 31117
_diffrn_reflns_theta_full 32.096
_diffrn_reflns_theta_max 32.096
_diffrn_reflns_theta_min 3.258
_diffrn_standards_decay_% 0.00
_diffrn_standards_interval_count 0
_diffrn_standards_interval_time 0
_diffrn_standards_number 0
_exptl_absorpt_coefficient_mu 1.026
_exptl_absorpt_correction_T_max 0.78
_exptl_absorpt_correction_T_min 0.68
_exptl_absorpt_correction_type multi-scan
_exptl_absorpt_process_details
; 
[c.f. r.h. blessing, acta cryst. (1995), a51, 33-38]
;
_exptl_crystal_colour ' yellow '
_exptl_crystal_density_diffrn 1.519
_exptl_crystal_description ' stick '
_exptl_crystal_F_000 1464
_exptl_crystal_size_max 0.50
_exptl_crystal_size_mid 0.25
_exptl_crystal_size_min 0.25
_refine_diff_density_max 0.88
_refine_diff_density_min -0.57
_refine_ls_extinction_method None
_refine_ls_goodness_of_fit_ref 1.0804
_refine_ls_number_parameters 174
_refine_ls_number_reflns 2640
_refine_ls_number_restraints 1
_refine_ls_R_factor_all 0.0597
_refine_ls_R_factor_gt 0.0317
_refine_ls_shift/su_max 0.000282
_refine_ls_structure_factor_coef F
_refine_ls_weighting_details
;
 Method, part 1, Chebychev polynomial, (Watkin, 1994, Prince, 1982) 
 [weight] = 1.0/[A~0~*T~0~(x)+A~1~*T~1~(x) ... +A~n-1~]*T~n-1~(x)] 
 where A~i~ are the Chebychev coefficients listed below and x= Fcalc/Fmax 
 Method = Robust Weighting (Prince, 1982) 
 W = [weight] * [1-(deltaF/6*sigmaF)^2^]^2^ 
 A~i~ are: 
 6.35 -3.08 5.13 
;
_refine_ls_weighting_scheme calc
_refine_ls_wR_factor_all 0.0455
_refine_ls_wR_factor_gt 0.0380
_refine_ls_wR_factor_ref 0.0380
_reflns_limit_h_max 25
_reflns_limit_h_min -33
_reflns_limit_k_max 16
_reflns_limit_k_min 0
_reflns_limit_l_max 22
_reflns_limit_l_min 0
_reflns_number_gt 2640
_reflns_number_total 5123
_reflns_threshold_expression I>3.00u(I)
_cod_data_source_file ic062404jsi20061215_111655_7.cif
_cod_data_source_block (6)
_cod_depositor_comments
;
The following automatic conversions were performed:
'_symmetry_cell_setting' value 'Monoclinic' changed to 'monoclinic'
according to '/home/saulius/struct/CIF-dictionaries/cif_core.dic'
dictionary named 'cif_core.dic' version 2.4.1 from 2010-06-29.

Automatic conversion script
Id: cif_fix_enum 1527 2010-12-29 10:47:43Z saulius 
;
_cod_original_sg_symbol_H-M 'C 1 2/c 1 '
_cod_original_formula_sum ' C20 H35 Cl4 N5 O4 S2 Ti2 '
_cod_database_code 4307897

loop_
_symmetry_equiv_pos_as_xyz
x,y,z
-x,-y,-z
x+1/2,y+1/2,z
-x+1/2,-y+1/2,-z
-x,y,-z+1/2
x,-y,z+1/2
-x+1/2,y+1/2,-z+1/2
x+1/2,-y+1/2,z+1/2

loop_
_atom_site_label
_atom_site_type_symbol
_atom_site_fract_x
_atom_site_fract_y
_atom_site_fract_z
_atom_site_U_iso_or_equiv
_atom_site_occupancy
_atom_site_adp_type
_atom_site_refinement_flags_posn
_atom_site_refinement_flags_adp
_atom_site_refinement_flags_occupancy
_atom_site_disorder_assembly
_atom_site_disorder_group
_atom_site_attached_hydrogens
Ti1 Ti 0.5000 0.06635(5) 0.2500 0.0190 1.0000 Uani S T . . . .
Ti2 Ti 0.5000 0.34265(5) 0.2500 0.0213 1.0000 Uani S T . . . .
Cl1 Cl 0.63190(3) 0.04997(5) 0.37589(5) 0.0286 1.0000 Uani . . . . . .
Cl2 Cl 0.48597(4) 0.48177(6) 0.34568(7) 0.0432 1.0000 Uani . . . . . .
S1 S 0.50660(3) 0.14593(5) 0.08764(5) 0.0225 1.0000 Uani . . . . . .
O1 O 0.50428(9) 0.02309(15) 0.11774(15) 0.0259 1.0000 Uani . . . . . .
O2 O 0.56913(10) 0.17620(18) 0.09112(16) 0.0325 1.0000 Uani . . . . . .
N1 N 0.50319(10) 0.21223(17) 0.17335(16) 0.0214 1.0000 Uani . . . . . .
N2 N 0.4861(2) -0.1311(3) 0.2577(4) 0.0274 0.5000 Uani D . . . . .
N3 N 0.37357(11) 0.3427(2) 0.12113(18) 0.0302 1.0000 Uani . . . . . .
C1 C 0.42316(13) 0.1710(2) -0.0482(2) 0.0261 1.0000 Uani . . . . . .
C2 C 0.36653(14) 0.0874(2) -0.1037(2) 0.0293 1.0000 Uani . . . . . .
C3 C 0.30306(15) 0.1108(3) -0.2131(2) 0.0356 1.0000 Uani . . . . . .
C4 C 0.29521(16) 0.2147(3) -0.2653(2) 0.0389 1.0000 Uani . . . . . .
C5 C 0.3530(2) 0.2957(3) -0.2073(3) 0.0498 1.0000 Uani . . . . . .
C6 C 0.41774(18) 0.2756(3) -0.0984(3) 0.0438 1.0000 Uani . . . . . .
C7 C 0.2259(2) 0.2378(4) -0.3844(3) 0.0581 1.0000 Uani . . . . . .
C8 C 0.44903(18) -0.1955(2) 0.1504(2) 0.0377 1.0000 Uani . . . . . .
C9 C 0.34025(19) 0.4267(4) 0.0291(3) 0.0665 1.0000 Uani . . . . . .
C10 C 0.32989(16) 0.3412(3) 0.1621(3) 0.0414 1.0000 Uani . . . . . .
H2 H 0.4464 -0.1314 0.2715 0.078(4) 0.5000 Uiso . . . . . .
H3 H 0.3681 0.2637 0.0891 0.078(4) 1.0000 Uiso . . . . . .
H21 H 0.3711 0.0125 -0.0664 0.078(4) 1.0000 Uiso . . . . . .
H31 H 0.2621 0.0509 -0.2549 0.078(4) 1.0000 Uiso . . . . . .
H51 H 0.3482 0.3707 -0.2446 0.078(4) 1.0000 Uiso . . . . . .
H61 H 0.4592 0.3348 -0.0575 0.078(4) 1.0000 Uiso . . . . . .
H71 H 0.2300 0.3167 -0.4080 0.078(4) 1.0000 Uiso . . . . . .
H72 H 0.2221 0.1770 -0.4345 0.078(4) 1.0000 Uiso . . . . . .
H73 H 0.1797 0.2348 -0.3895 0.078(4) 1.0000 Uiso . . . . . .
H81 H 0.4626 -0.2800 0.1569 0.078(4) 0.5000 Uiso . . . . . .
H82 H 0.4337 -0.1639 0.0782 0.078(4) 0.5000 Uiso . . . . . .
H83 H 0.4061 -0.1872 0.1527 0.078(4) 0.5000 Uiso . . . . . .
H84 H 0.4456 -0.2804 0.1622 0.078(4) 0.5000 Uiso . . . . . .
H85 H 0.4796 -0.1858 0.1243 0.078(4) 0.5000 Uiso . . . . . .
H86 H 0.3971 -0.1636 0.0929 0.078(4) 0.5000 Uiso . . . . . .
H91 H 0.3703 0.4272 0.0017 0.078(4) 1.0000 Uiso . . . . . .
H92 H 0.3408 0.5065 0.0561 0.078(4) 1.0000 Uiso . . . . . .
H93 H 0.2869 0.4035 -0.0331 0.078(4) 1.0000 Uiso . . . . . .
H101 H 0.3529 0.2838 0.2247 0.078(4) 1.0000 Uiso . . . . . .
H102 H 0.3304 0.4208 0.1893 0.078(4) 1.0000 Uiso . . . . . .
H103 H 0.2766 0.3178 0.1001 0.078(4) 1.0000 Uiso . . . . . .

loop_
_atom_site_aniso_label
_atom_site_aniso_U_11
_atom_site_aniso_U_22
_atom_site_aniso_U_33
_atom_site_aniso_U_23
_atom_site_aniso_U_13
_atom_site_aniso_U_12
Ti1 0.0143(2) 0.0178(2) 0.0190(3) 0.0000 0.0075(2) 0.0000
Ti2 0.0191(2) 0.0171(2) 0.0263(3) 0.0000 0.0135(2) 0.0000
Cl1 0.0168(2) 0.0315(3) 0.0263(3) -0.0001(2) 0.0079(2) 0.0024(2)
Cl2 0.0471(4) 0.0313(3) 0.0516(4) -0.0117(3) 0.0311(4) 0.0035(3)
S1 0.0181(2) 0.0265(3) 0.0220(2) -0.0016(2) 0.0121(2) 0.0005(2)
O1 0.0247(7) 0.0224(8) 0.0267(8) -0.0028(6) 0.0142(7) 0.0034(6)
O2 0.0232(8) 0.0460(11) 0.0324(9) -0.0053(8) 0.0193(8) -0.0031(7)
N1 0.0192(8) 0.0187(8) 0.0233(8) 0.0004(7) 0.0118(7) -0.0002(6)
N2 0.035(3) 0.0162(15) 0.0167(17) -0.0042(15) 0.0091(16) -0.0010(15)
N3 0.0203(9) 0.0335(11) 0.0298(10) 0.0043(9) 0.0122(8) 0.0067(8)
C1 0.0218(10) 0.0332(12) 0.0212(10) -0.0010(9) 0.0124(9) 0.0015(8)
C2 0.0264(11) 0.0334(13) 0.0251(11) -0.0030(9) 0.0146(9) 0.0010(9)
C3 0.0252(11) 0.0490(16) 0.0251(11) -0.0064(11) 0.0120(10) -0.0033(11)
C4 0.0307(12) 0.0543(18) 0.0257(12) 0.0036(12) 0.0147(10) 0.0071(12)
C5 0.0462(17) 0.0498(18) 0.0319(14) 0.0122(14) 0.0139(13) -0.0023(15)
C6 0.0376(14) 0.0430(17) 0.0318(14) 0.0075(12) 0.0125(12) -0.0063(12)
C7 0.0391(16) 0.082(3) 0.0300(15) 0.0077(16) 0.0102(13) 0.0084(17)
C8 0.0482(15) 0.0241(11) 0.0281(12) -0.0057(10) 0.0175(12) -0.0035(11)
C9 0.0321(15) 0.103(3) 0.056(2) 0.044(2) 0.0232(16) 0.0261(18)
C10 0.0255(12) 0.0483(17) 0.0500(17) 0.0031(14) 0.0233(12) 0.0044(12)

loop_
_atom_type_symbol
_atom_type_scat_dispersion_real
_atom_type_scat_dispersion_imag
_atom_type_scat_Cromer_Mann_a1
_atom_type_scat_Cromer_Mann_b1
_atom_type_scat_Cromer_Mann_a2
_atom_type_scat_Cromer_Mann_b2
_atom_type_scat_Cromer_Mann_a3
_atom_type_scat_Cromer_Mann_b3
_atom_type_scat_Cromer_Mann_a4
_atom_type_scat_Cromer_Mann_b4
_atom_type_scat_Cromer_Mann_c
_atom_type_scat_source
'C   ' 0.0033 0.0016 2.3100 20.8439 1.0200 10.2075 1.5886 0.5687 0.8650 51.6512 0.2156 International_Tables_Vol_IV_Table_2.2B
'H   ' 0.0000 0.0000 0.4930 10.5109 0.3229 26.1257 0.1402 3.1424 0.0408 57.7998 0.0030 International_Tables_Vol_IV_Table_2.2B
'N   ' 0.0061 0.0033 12.2126 0.0057 3.1322 9.8933 2.0125 28.9975 1.1663 0.5826 -11.5290 International_Tables_Vol_IV_Table_2.2B
'O   ' 0.0106 0.0060 3.0485 13.2771 2.2868 5.7011 1.5463 0.3239 0.8670 32.9089 0.2508 International_Tables_Vol_IV_Table_2.2B
'S   ' 0.1246 0.1234 6.9053 1.4679 5.2034 22.2151 1.4379 0.2536 1.5863 56.1720 0.8669 International_Tables_Vol_IV_Table_2.2B
'Cl  ' 0.1484 0.1585 11.4604 0.0104 7.1964 1.1662 6.2556 18.5194 1.6455 47.7784 -9.5574 International_Tables_Vol_IV_Table_2.2B
'Ti  ' 0.2776 0.4457 9.7595 7.8508 7.3558 0.5000 1.6991 35.6338 1.9021 116.1050 1.2807 International_Tables_Vol_IV_Table_2.2B

loop_
_geom_angle_atom_site_label_1
_geom_angle_site_symmetry_1
_geom_angle_atom_site_label_2
_geom_angle_site_symmetry_2
_geom_angle_atom_site_label_3
_geom_angle_site_symmetry_3
_geom_angle
_geom_angle_publ_flag
N2 . Ti1 . N1 . 151.44(10) yes
N2 . Ti1 . O1 . 84.86(8) yes
N1 . Ti1 . O1 . 67.09(7) yes
N2 . Ti1 . S1 . 117.44(7) yes
N1 . Ti1 . S1 . 34.39(6) yes
O1 . Ti1 . S1 . 32.71(5) yes
N2 . Ti1 . Cl1 . 91.35(10) yes
N1 . Ti1 . Cl1 . 93.11(5) yes
O1 . Ti1 . Cl1 . 88.52(5) yes
S1 . Ti1 . Cl1 . 90.63(2) yes
N2 . Ti1 . Cl1 5_655 79.55(10) yes
N1 . Ti1 . Cl1 5_655 94.30(5) yes
O1 . Ti1 . Cl1 5_655 89.37(5) yes
S1 . Ti1 . Cl1 5_655 92.41(2) yes
Cl1 . Ti1 . Cl1 5_655 170.81(4) yes
N2 . Ti1 . N1 5_655 135.28(8) yes
N1 . Ti1 . N1 5_655 72.45(11) yes
O1 . Ti1 . N1 5_655 139.54(7) yes
S1 . Ti1 . N1 5_655 106.84(6) yes
Cl1 . Ti1 . N1 5_655 94.30(5) yes
N2 . Ti1 . O1 5_655 68.65(9) yes
N1 . Ti1 . O1 5_655 139.54(7) yes
O1 . Ti1 . O1 5_655 153.37(10) yes
S1 . Ti1 . O1 5_655 173.91(5) yes
Cl1 . Ti1 . O1 5_655 89.37(5) yes
N2 . Ti1 . S1 5_655 101.13(7) yes
N1 . Ti1 . S1 5_655 106.84(6) yes
O1 . Ti1 . S1 5_655 173.91(5) yes
S1 . Ti1 . S1 5_655 141.22(3) yes
Cl1 . Ti1 . S1 5_655 92.41(2) yes
N2 . Ti1 . N2 5_655 20.03(4) yes
N1 . Ti1 . N2 5_655 135.28(8) yes
O1 . Ti1 . N2 5_655 68.65(9) yes
S1 . Ti1 . N2 5_655 101.13(7) yes
Cl1 . Ti1 . N2 5_655 79.55(10) yes
Cl1 5_655 Ti1 . N1 5_655 93.11(5) yes
Cl1 5_655 Ti1 . O1 5_655 88.52(5) yes
N1 5_655 Ti1 . O1 5_655 67.09(7) yes
Cl1 5_655 Ti1 . S1 5_655 90.63(2) yes
N1 5_655 Ti1 . S1 5_655 34.39(6) yes
O1 5_655 Ti1 . S1 5_655 32.71(5) yes
Cl1 5_655 Ti1 . N2 5_655 91.35(10) yes
N1 5_655 Ti1 . N2 5_655 151.44(10) yes
O1 5_655 Ti1 . N2 5_655 84.86(8) yes
S1 5_655 Ti1 . N2 5_655 117.44(7) yes
N3 . Ti2 . N1 . 88.61(8) yes
N3 . Ti2 . Cl2 . 87.37(6) yes
N1 . Ti2 . Cl2 . 171.70(6) yes
N3 . Ti2 . N1 5_655 91.42(8) yes
N1 . Ti2 . N1 5_655 78.67(12) yes
Cl2 . Ti2 . N1 5_655 94.18(6) yes
N3 . Ti2 . Cl2 5_655 92.61(6) yes
N1 . Ti2 . Cl2 5_655 94.18(6) yes
Cl2 . Ti2 . Cl2 5_655 93.26(5) yes
N1 5_655 Ti2 . Cl2 5_655 171.70(6) yes
N3 . Ti2 . N3 5_655 179.96(12) yes
N1 . Ti2 . N3 5_655 91.42(8) yes
Cl2 . Ti2 . N3 5_655 92.61(6) yes
N1 5_655 Ti2 . N3 5_655 88.61(8) yes
Cl2 5_655 Ti2 . N3 5_655 87.37(6) yes
C1 . S1 . N1 . 109.79(11) yes
C1 . S1 . O2 . 108.16(12) yes
N1 . S1 . O2 . 114.88(11) yes
C1 . S1 . O1 . 107.59(11) yes
N1 . S1 . O1 . 99.63(10) yes
O2 . S1 . O1 . 116.35(11) yes
C1 . S1 . Ti1 . 120.31(8) yes
N1 . S1 . Ti1 . 48.46(7) yes
O2 . S1 . Ti1 . 131.52(8) yes
O1 . S1 . Ti1 . 51.18(7) yes
S1 . O1 . Ti1 . 96.11(9) yes
Ti2 . N1 . S1 . 158.40(13) yes
Ti2 . N1 . Ti1 . 104.44(9) yes
S1 . N1 . Ti1 . 97.15(9) yes
H2 . N2 . C8 . 105.013 no
H2 . N2 . N2 5_655 175.617 no
C8 . N2 . N2 5_655 71.1(5) yes
H2 . N2 . C8 5_655 106.157 no
C8 . N2 . C8 5_655 110.6(3) yes
N2 5_655 N2 . C8 5_655 77.5(5) yes
H2 . N2 . Ti1 . 100.172 no
C8 . N2 . Ti1 . 115.4(2) yes
N2 5_655 N2 . Ti1 . 79.99(2) yes
C8 5_655 N2 . Ti1 . 117.6(2) yes
H3 . N3 . C10 . 106.854 no
H3 . N3 . C9 . 106.737 no
C10 . N3 . C9 . 110.0(2) yes
H3 . N3 . Ti2 . 97.531 no
C10 . N3 . Ti2 . 116.93(18) yes
C9 . N3 . Ti2 . 117.0(2) yes
C6 . C1 . C2 . 121.8(2) yes
C6 . C1 . S1 . 117.2(2) yes
C2 . C1 . S1 . 120.9(2) yes
H21 . C2 . C3 . 121.005 no
H21 . C2 . C1 . 121.004 no
C3 . C2 . C1 . 118.0(3) yes
H31 . C3 . C4 . 119.097 no
H31 . C3 . C2 . 119.099 no
C4 . C3 . C2 . 121.8(3) yes
C7 . C4 . C5 . 120.8(3) yes
C7 . C4 . C3 . 120.7(3) yes
C5 . C4 . C3 . 118.4(3) yes
H51 . C5 . C6 . 119.100 no
H51 . C5 . C4 . 119.104 no
C6 . C5 . C4 . 121.8(3) yes
H61 . C6 . C1 . 120.936 no
H61 . C6 . C5 . 120.936 no
C1 . C6 . C5 . 118.1(3) yes
H73 . C7 . H72 . 109.474 no
H73 . C7 . H71 . 109.477 no
H72 . C7 . H71 . 109.476 no
H73 . C7 . C4 . 109.467 no
H72 . C7 . C4 . 109.466 no
H71 . C7 . C4 . 109.468 no
H86 . C8 . H85 . 109.476 no
H86 . C8 . H84 . 109.474 no
H85 . C8 . H84 . 109.478 no
H83 . C8 . H82 . 109.474 no
H83 . C8 . H81 . 109.475 no
H82 . C8 . H81 . 109.478 no
H86 . C8 . N2 5_655 126.185 no
H85 . C8 . N2 5_655 78.394 no
H84 . C8 . N2 5_655 117.661 no
H83 . C8 . N2 5_655 109.466 no
H82 . C8 . N2 5_655 109.467 no
H86 . C8 . N2 . 109.464 no
H85 . C8 . N2 . 109.468 no
H84 . C8 . N2 . 109.466 no
H83 . C8 . N2 . 78.650 no
H82 . C8 . N2 . 127.583 no
H81 . C8 . N2 5_655 109.468 no
H81 . C8 . N2 . 116.123 no
H93 . C9 . H92 . 109.478 no
H93 . C9 . H91 . 109.473 no
H92 . C9 . H91 . 109.478 no
H93 . C9 . N3 . 109.465 no
H92 . C9 . N3 . 109.468 no
H91 . C9 . N3 . 109.465 no
H103 . C10 . H102 . 109.478 no
H103 . C10 . H101 . 109.474 no
H102 . C10 . H101 . 109.475 no
H103 . C10 . N3 . 109.467 no
H102 . C10 . N3 . 109.467 no
H101 . C10 . N3 . 109.465 no

loop_
_geom_bond_atom_site_label_1
_geom_bond_site_symmetry_1
_geom_bond_atom_site_label_2
_geom_bond_site_symmetry_2
_geom_bond_distance
_geom_bond_publ_flag
Ti1 . N2 . 2.296(4) yes
Ti1 . N1 . 2.0707(19) yes
Ti1 . O1 . 2.1509(18) yes
Ti1 . S1 . 2.7450(6) yes
Ti1 . Cl1 . 2.3417(6) yes
Ti1 . Cl1 5_655 2.3417(6) yes
Ti1 . N1 5_655 2.0707(19) yes
Ti1 . O1 5_655 2.1509(18) yes
Ti1 . S1 5_655 2.7450(6) yes
Ti1 . N2 5_655 2.296(4) yes
Ti2 . N3 . 2.244(2) yes
Ti2 . N1 . 1.931(2) yes
Ti2 . Cl2 . 2.3197(8) yes
Ti2 . N1 5_655 1.931(2) yes
Ti2 . Cl2 5_655 2.3197(8) yes
Ti2 . N3 5_655 2.244(2) yes
S1 . C1 . 1.755(2) yes
S1 . N1 . 1.563(2) yes
S1 . O2 . 1.4264(18) yes
S1 . O1 . 1.4917(18) yes
N2 . H2 . 1.044 no
N2 . C8 . 1.496(5) yes
N2 . N2 5_655 0.7983(10) yes
N2 . C8 5_655 1.450(5) yes
N3 . H3 . 1.000 no
N3 . C10 . 1.467(4) yes
N3 . C9 . 1.469(4) yes
C1 . C6 . 1.388(4) yes
C1 . C2 . 1.387(4) yes
C2 . H21 . 1.000 no
C2 . C3 . 1.394(4) yes
C3 . H31 . 1.000 no
C3 . C4 . 1.382(5) yes
C4 . C7 . 1.515(4) yes
C4 . C5 . 1.382(5) yes
C5 . H51 . 1.000 no
C5 . C6 . 1.391(4) yes
C6 . H61 . 1.000 no
C7 . H73 . 1.000 no
C7 . H72 . 1.000 no
C7 . H71 . 1.000 no
C8 . H86 . 1.000 no
C8 . H85 . 1.000 no
C8 . H84 . 1.000 no
C8 . H83 . 1.000 no
C8 . H82 . 1.000 no
C8 . H81 . 1.000 no
C9 . H93 . 1.000 no
C9 . H92 . 1.000 no
C9 . H91 . 1.000 no
C10 . H103 . 1.000 no
C10 . H102 . 1.000 no
C10 . H101 . 1.000 no
H81 . H84 . 0.440 no
